data_7117099
loop_
_publ_author_name
'Giorgio Pelosi'
'Mauro Ravera'
'Elisabetta Gabano'
'Federico Fregonese'
'Domenico Osella'

_publ_section_title
;
 Unprecedented one-pot synthesis of an unsymmetrical cisplatin-based
 Pt(IV)-acetamidato complex
;
_journal_name_full Chem.Commun.
_journal_page_first 8051
_journal_paper_doi 10.1039/C5cc02477C
_journal_volume 51
_journal_year 2015
_chemical_formula_sum 'C2 H11 Cl2 N3 O2 Pt'
_chemical_formula_weight 375.12
_chemical_name_systematic
;
cis, cis, trans-dichloro-diammine-acetamidato-hydroxido platinum(IV)
;
_space_group_crystal_system triclinic
_space_group_IT_number 2
_space_group_name_Hall '-P 1'
_space_group_name_H-M_alt 'P -1'
_symmetry_space_group_name_Hall '-P 1'
_symmetry_space_group_name_H-M 'P -1'
_atom_sites_solution_hydrogens mixed
_audit_creation_method SHELXL-97
_audit_update_record
;
2015-03-16 deposited with the CCDC.
2015-04-06 downloaded from the CCDC.
;
_cell_angle_alpha 90.17(2)
_cell_angle_beta 94.67(2)
_cell_angle_gamma 90.44(2)
_cell_formula_units_Z 4
_cell_length_a 7.1030(10)
_cell_length_b 9.0280(10)
_cell_length_c 13.105(2)
_cell_measurement_reflns_used 324
_cell_measurement_temperature 293(2)
_cell_measurement_theta_max 25
_cell_measurement_theta_min 3
_cell_volume 837.5(2)
_computing_cell_refinement
;
SAINT: SAX, Area Detector Integration, Siemens Analytical instruments
INC., Madison, Wisconsin, USA. 
;
_computing_data_collection
;
SAINT: SAX, Area Detector Integration, Siemens Analytical instruments
 INC., Madison, Wisconsin, USA. 
;
_computing_data_reduction
;
SAINT: SAX, Area Detector Integration, Siemens Analytical instruments
 INC., Madison, Wisconsin, USA. 
SADABS: Siemens Area Detector Absorption Correction Software, 
Sheldrick G., 1996, University of Goettingen, Germany.
;
_computing_molecular_graphics 'Ortep-3 for Windows (Farrugia, 1997)'
_computing_publication_material 'PARST -  M. Nardelli, J. Appl. Crystallogr. 1995, 28, 659'
_computing_structure_refinement 'SHELXL-97 (Sheldrick, 1997)'
_computing_structure_solution 'SIR97 (Altomare et al., 1997)'
_diffrn_ambient_temperature 293(2)
_diffrn_measured_fraction_theta_full 1.000
_diffrn_measured_fraction_theta_max 0.992
_diffrn_measurement_device_type 'Bruker AXS CCD diffractometer'
_diffrn_measurement_method '\w scan'
_diffrn_radiation_monochromator graphite
_diffrn_radiation_source 'fine-focus sealed tube'
_diffrn_radiation_type MoK\a
_diffrn_radiation_wavelength 0.71073
_diffrn_reflns_av_R_equivalents 0.0851
_diffrn_reflns_av_unetI/netI 0.1064
_diffrn_reflns_Laue_measured_fraction_full 1.000
_diffrn_reflns_Laue_measured_fraction_max 0.992
_diffrn_reflns_limit_h_max 10
_diffrn_reflns_limit_h_min -10
_diffrn_reflns_limit_k_max 12
_diffrn_reflns_limit_k_min -12
_diffrn_reflns_limit_l_max 18
_diffrn_reflns_limit_l_min -18
_diffrn_reflns_number 13393
_diffrn_reflns_point_group_measured_fraction_full 1.000
_diffrn_reflns_point_group_measured_fraction_max 0.992
_diffrn_reflns_theta_full 25.242
_diffrn_reflns_theta_max 30.220
_diffrn_reflns_theta_min 1.559
_exptl_absorpt_coefficient_mu 17.341
_exptl_absorpt_correction_T_max 0.7460
_exptl_absorpt_correction_T_min 0.2205
_exptl_absorpt_correction_type multi-scan
_exptl_absorpt_process_details SADABS
_exptl_crystal_colour colourless
_exptl_crystal_density_diffrn 2.975
_exptl_crystal_description prism
_exptl_crystal_F_000 688
_exptl_crystal_size_max 0.4
_exptl_crystal_size_mid 0.4
_exptl_crystal_size_min 0.3
_refine_diff_density_max 3.188
_refine_diff_density_min -3.605
_refine_diff_density_rms 0.368
_refine_ls_extinction_coef .
_refine_ls_extinction_method none
_refine_ls_goodness_of_fit_ref 1.040
_refine_ls_hydrogen_treatment mixed
_refine_ls_matrix_type full
_refine_ls_number_parameters 194
_refine_ls_number_reflns 4956
_refine_ls_number_restraints 0
_refine_ls_restrained_S_all 1.040
_refine_ls_R_factor_all 0.0664
_refine_ls_R_factor_gt 0.0483
_refine_ls_shift/su_max 0.000
_refine_ls_shift/su_mean 0.000
_refine_ls_structure_factor_coef Fsqd
_refine_ls_weighting_details 'w=1/[\s^2^(Fo^2^)+1.9279P] where P=(Fo^2^+2Fc^2^)/3'
_refine_ls_weighting_scheme calc
_refine_ls_wR_factor_gt 0.1149
_refine_ls_wR_factor_ref 0.1252
_reflns_Friedel_coverage 0.000
_reflns_Friedel_fraction_full .
_reflns_Friedel_fraction_max .
_reflns_number_gt 3857
_reflns_number_total 4956
_reflns_threshold_expression 'I > 2\s(I)'
_cod_data_source_file c5cc02477c2.cif
_cod_data_source_block shelxl
_cod_original_formula_sum 'C2 H11 Cl2 N3 O2 Pt1'
_cod_database_code 7117099
_shelx_space_group_comment
;
The symmetry employed for this shelxl refinement is uniquely defined
by the following loop, which should always be used as a source of
symmetry information in preference to the above space-group names.
They are only intended as comments.
;
_shelxl_version_number 2014-3

loop_
_space_group_symop_operation_xyz
'x, y, z'
'-x, -y, -z'

loop_
_atom_site_label
_atom_site_type_symbol
_atom_site_fract_x
_atom_site_fract_y
_atom_site_fract_z
_atom_site_U_iso_or_equiv
_atom_site_adp_type
_atom_site_occupancy
_atom_site_site_symmetry_order
_atom_site_calc_flag
_atom_site_refinement_flags_posn
_atom_site_refinement_flags_adp
_atom_site_refinement_flags_occupancy
_atom_site_disorder_assembly
_atom_site_disorder_group
C1 C 0.7621(12) 0.0082(11) 0.1226(7) 0.0235(19) Uani 1 1 d . . . . .
C2 C 0.7715(16) -0.1150(11) 0.2000(8) 0.032(2) Uani 1 1 d . . . . .
H2D H 0.7843 -0.0737 0.2678 0.048 Uiso 1 1 calc R U . . .
H2E H 0.6580 -0.1736 0.1913 0.048 Uiso 1 1 calc R U . . .
H2F H 0.8784 -0.1764 0.1901 0.048 Uiso 1 1 calc R U . . .
C3 C 0.7197(13) 0.1085(10) 0.7281(7) 0.0238(19) Uani 1 1 d . . . . .
C4 C 0.7094(16) -0.0398(11) 0.7799(8) 0.034(2) Uani 1 1 d . . . . .
H4D H 0.6890 -0.1162 0.7290 0.050 Uiso 1 1 calc R U . . .
H4E H 0.8257 -0.0575 0.8204 0.050 Uiso 1 1 calc R U . . .
H4F H 0.6068 -0.0402 0.8233 0.050 Uiso 1 1 calc R U . . .
N1 N 0.5494(10) 0.2645(9) -0.0178(6) 0.0220(16) Uani 1 1 d . . . . .
H1A H 0.5172 0.3363 -0.0621 0.033 Uiso 1 1 calc R U . . .
H1B H 0.5866 0.1857 -0.0517 0.033 Uiso 1 1 calc R U . . .
H1C H 0.4503 0.2400 0.0162 0.033 Uiso 1 1 calc R U . . .
N2 N 0.9522(10) 0.2664(9) -0.0152(6) 0.0223(16) Uani 1 1 d . . . . .
H2A H 0.9714 0.3379 -0.0599 0.033 Uiso 1 1 calc R U . . .
H2B H 1.0608 0.2447 0.0200 0.033 Uiso 1 1 calc R U . . .
H2C H 0.9069 0.1861 -0.0486 0.033 Uiso 1 1 calc R U . . .
N3 N 0.7773(13) 0.1441(9) 0.1580(6) 0.0274(18) Uani 1 1 d . . . . .
N4 N 0.6259(11) 0.4263(8) 0.6264(6) 0.0213(15) Uani 1 1 d . . . . .
H4A H 0.6224 0.5151 0.5972 0.032 Uiso 1 1 calc R U . . .
H4B H 0.5099 0.3993 0.6400 0.032 Uiso 1 1 calc R U . . .
H4C H 0.7004 0.4300 0.6844 0.032 Uiso 1 1 calc R U . . .
N5 N 1.0016(12) 0.3103(10) 0.5919(7) 0.0308(19) Uani 1 1 d . . . . .
H3A H 1.0533 0.3856 0.5603 0.046 Uiso 1 1 calc R U . . .
H3B H 1.0006 0.3311 0.6583 0.046 Uiso 1 1 calc R U . . .
H3C H 1.0686 0.2288 0.5841 0.046 Uiso 1 1 calc R U . . .
N6 N 0.7066(14) 0.1094(10) 0.6285(6) 0.0284(18) Uani 1 1 d . . . . .
O1 O 0.7498(9) 0.5331(7) 0.0116(5) 0.0236(14) Uani 1 1 d . . . . .
H1 H 0.7103 0.5213 -0.0485 0.035 Uiso 1 1 calc R U . . .
O2 O 0.7454(12) -0.0207(8) 0.0296(5) 0.0381(18) Uani 1 1 d . . . . .
O3 O 0.7604(11) 0.4458(8) 0.4336(6) 0.0294(16) Uani 1 1 d . . . . .
O4 O 0.7457(11) 0.2242(8) 0.7803(5) 0.0339(17) Uani 1 1 d . . . . .
Cl1 Cl 1.0077(4) 0.4253(3) 0.19598(19) 0.0334(5) Uani 1 1 d . . . . .
Cl2 Cl 0.5450(4) 0.4188(3) 0.19059(18) 0.0324(5) Uani 1 1 d . . . . .
Cl3 Cl 0.4209(4) 0.2336(3) 0.4636(2) 0.0346(6) Uani 1 1 d . . . . .
Cl4 Cl 0.8476(5) 0.1136(3) 0.4159(2) 0.0442(7) Uani 1 1 d . . . . .
Pt1 Pt 0.76388(4) 0.33596(3) 0.08243(2) 0.01708(10) Uani 1 1 d . . . . .
Pt2 Pt 0.72887(5) 0.27650(4) 0.52990(2) 0.02123(11) Uani 1 1 d . . . . .
H2 H 0.822(14) 0.156(11) 0.230(8) 0.02(3) Uiso 1 1 d . . . . .
H3 H 0.763(14) 0.433(11) 0.376(8) 0.02(3) Uiso 1 1 d . . . . .
H4 H 0.658(15) 0.026(13) 0.597(9) 0.03(3) Uiso 1 1 d . . . . .

loop_
_atom_site_aniso_label
_atom_site_aniso_U_11
_atom_site_aniso_U_22
_atom_site_aniso_U_33
_atom_site_aniso_U_23
_atom_site_aniso_U_13
_atom_site_aniso_U_12
C1 0.021(4) 0.035(5) 0.014(4) -0.001(4) -0.003(3) -0.002(4)
C2 0.048(6) 0.026(5) 0.022(5) 0.001(4) 0.005(4) -0.004(5)
C3 0.025(4) 0.018(4) 0.029(5) -0.004(4) 0.004(4) 0.003(3)
C4 0.048(6) 0.025(5) 0.027(5) 0.004(4) -0.001(5) 0.000(5)
N1 0.018(3) 0.028(4) 0.020(4) 0.001(3) 0.005(3) 0.000(3)
N2 0.022(4) 0.025(4) 0.020(4) 0.001(3) 0.001(3) 0.000(3)
N3 0.044(5) 0.024(4) 0.013(4) 0.001(3) -0.006(3) 0.004(4)
N4 0.030(4) 0.012(3) 0.022(4) -0.007(3) 0.005(3) 0.000(3)
N5 0.030(4) 0.034(5) 0.027(5) 0.011(4) -0.004(4) -0.003(4)
N6 0.046(5) 0.024(4) 0.014(4) -0.001(3) -0.003(4) 0.001(4)
O1 0.029(3) 0.023(3) 0.018(3) 0.005(3) -0.001(3) 0.000(3)
O2 0.066(5) 0.029(4) 0.018(3) -0.007(3) -0.004(3) -0.001(4)
O3 0.045(4) 0.028(4) 0.015(3) 0.004(3) -0.004(3) 0.004(3)
O4 0.048(4) 0.037(4) 0.016(3) 0.007(3) -0.004(3) -0.007(3)
Cl1 0.0331(12) 0.0406(14) 0.0250(12) -0.0051(11) -0.0058(10) -0.0050(11)
Cl2 0.0362(13) 0.0397(14) 0.0226(12) -0.0036(10) 0.0093(10) 0.0072(11)
Cl3 0.0388(13) 0.0244(12) 0.0389(14) -0.0022(10) -0.0077(11) -0.0028(10)
Cl4 0.076(2) 0.0368(14) 0.0207(12) -0.0019(10) 0.0096(13) 0.0247(15)
Pt1 0.02063(18) 0.01734(18) 0.01319(17) -0.00038(12) 0.00093(12) 0.00034(12)
Pt2 0.0331(2) 0.01754(18) 0.01295(17) 0.00060(12) 0.00137(14) 0.00171(14)

loop_
_atom_type_symbol
_atom_type_description
_atom_type_scat_dispersion_real
_atom_type_scat_dispersion_imag
_atom_type_scat_source
C C 0.0033 0.0016 'International Tables Vol C Tables 4.2.6.8 and 6.1.1.4'
H H 0.0000 0.0000 'International Tables Vol C Tables 4.2.6.8 and 6.1.1.4'
N N 0.0061 0.0033 'International Tables Vol C Tables 4.2.6.8 and 6.1.1.4'
O O 0.0106 0.0060 'International Tables Vol C Tables 4.2.6.8 and 6.1.1.4'
Cl Cl 0.1484 0.1585 'International Tables Vol C Tables 4.2.6.8 and 6.1.1.4'
Pt Pt -1.7033 8.3905 'International Tables Vol C Tables 4.2.6.8 and 6.1.1.4'

loop_
_geom_angle_atom_site_label_1
_geom_angle_atom_site_label_2
_geom_angle_atom_site_label_3
_geom_angle
_geom_angle_site_symmetry_1
_geom_angle_site_symmetry_3
O2 C1 N3 122.6(9) . .
O2 C1 C2 120.2(9) . .
N3 C1 C2 117.2(8) . .
O4 C3 N6 122.3(9) . .
O4 C3 C4 120.3(9) . .
N6 C3 C4 117.3(9) . .
C1 N3 Pt1 129.6(7) . .
C3 N6 Pt2 130.7(7) . .
N3 Pt1 O1 177.8(3) . .
N3 Pt1 N2 91.9(3) . .
O1 Pt1 N2 89.8(3) . .
N3 Pt1 N1 93.1(3) . .
O1 Pt1 N1 88.3(3) . .
N2 Pt1 N1 89.6(3) . .
N3 Pt1 Cl2 89.3(3) . .
O1 Pt1 Cl2 89.0(2) . .
N2 Pt1 Cl2 178.5(2) . .
N1 Pt1 Cl2 89.5(2) . .
N3 Pt1 Cl1 88.6(3) . .
O1 Pt1 Cl1 90.1(2) . .
N2 Pt1 Cl1 90.8(2) . .
N1 Pt1 Cl1 178.3(2) . .
Cl2 Pt1 Cl1 89.99(9) . .
N6 Pt2 O3 177.9(3) . .
N6 Pt2 N4 92.9(3) . .
O3 Pt2 N4 87.0(3) . .
N6 Pt2 N5 88.4(4) . .
O3 Pt2 N5 89.6(3) . .
N4 Pt2 N5 92.0(3) . .
N6 Pt2 Cl4 89.3(3) . .
O3 Pt2 Cl4 90.8(2) . .
N4 Pt2 Cl4 177.8(2) . .
N5 Pt2 Cl4 87.9(3) . .
N6 Pt2 Cl3 90.0(3) . .
O3 Pt2 Cl3 92.0(2) . .
N4 Pt2 Cl3 87.9(2) . .
N5 Pt2 Cl3 178.4(2) . .
Cl4 Pt2 Cl3 92.25(11) . .

loop_
_geom_bond_atom_site_label_1
_geom_bond_atom_site_label_2
_geom_bond_distance
_geom_bond_site_symmetry_2
C1 O2 1.242(11) .
C1 N3 1.311(12) .
C1 C2 1.505(13) .
C3 O4 1.251(11) .
C3 N6 1.301(12) .
C3 C4 1.507(13) .
N1 Pt1 2.029(7) .
N2 Pt1 2.026(8) .
N3 Pt1 1.997(8) .
N4 Pt2 2.029(7) .
N5 Pt2 2.059(8) .
N6 Pt2 2.003(8) .
O1 Pt1 2.009(6) .
O3 Pt2 2.008(7) .
Cl1 Pt1 2.327(2) .
Cl2 Pt1 2.314(2) .
Cl3 Pt2 2.316(3) .
Cl4 Pt2 2.306(3) .
